data_7028893
loop_
_publ_author_name
'Streubel, Rainer'
'Kyri, Andreas Wolfgang'
'Duan, Lili'
'Schnakenburg, Gregor'

_publ_section_title
;
 Synthesis of Li/OR phosphinidenoid complexes: on the evidence for
 intramolecular O-Li donation and the effect of cation encapsulation.
;
_journal_issue 5
_journal_name_full 'Dalton transactions (Cambridge, England : 2003)'
_journal_page_first 2088
_journal_page_last 2097
_journal_paper_doi 10.1039/c3dt52269e
_journal_volume 43
_journal_year 2014
_chemical_formula_moiety 'C27 H21 O6 P W'
_chemical_formula_sum 'C27 H21 O6 P W'
_chemical_formula_weight 656.26
_chemical_name_systematic
; 
 ? 
;
_space_group_IT_number 14
_symmetry_cell_setting monoclinic
_symmetry_space_group_name_Hall '-P 2ybc'
_symmetry_space_group_name_H-M 'P 1 21/c 1'
_atom_sites_solution_hydrogens geom
_atom_sites_solution_primary direct
_atom_sites_solution_secondary difmap
_audit_creation_method SHELXL-97
_cell_angle_alpha 90.00
_cell_angle_beta 97.6003(14)
_cell_angle_gamma 90.00
_cell_formula_units_Z 4
_cell_length_a 12.1595(2)
_cell_length_b 10.5241(3)
_cell_length_c 19.7949(5)
_cell_measurement_reflns_used 6943
_cell_measurement_temperature 123(2)
_cell_measurement_theta_max 29.13
_cell_measurement_theta_min 1.00
_cell_volume 2510.86(10)
_computing_cell_refinement 'HKL Scalepack (Otwinowski & Minor 1997)'
_computing_data_collection 'HKL Denzo and Scalepack (Otwinowski & Minor 1997)'
_computing_data_reduction 'HKL Denzo and Scalepack (Otwinowski & Minor 1997)'
_computing_molecular_graphics 'DIAMOND (Brandenburg, 1999)'
_computing_publication_material 'SHELXL97 (Sheldrick, 1997)'
_computing_structure_refinement 'SHELXL-97 (Sheldrick, 1997)'
_computing_structure_solution 'SHELXS-97 (Sheldrick, 1990)'
_diffrn_ambient_temperature 123(2)
_diffrn_measured_fraction_theta_full 0.997
_diffrn_measured_fraction_theta_max 0.997
_diffrn_measurement_device_type 'Nonius KappaCCD'
_diffrn_measurement_method 'ccd, thin slices'
_diffrn_radiation_monochromator graphite
_diffrn_radiation_source 'fine-focus sealed tube'
_diffrn_radiation_type MoK\a
_diffrn_radiation_wavelength 0.71073
_diffrn_reflns_av_R_equivalents 0.1325
_diffrn_reflns_av_sigmaI/netI 0.0766
_diffrn_reflns_limit_h_max 16
_diffrn_reflns_limit_h_min -16
_diffrn_reflns_limit_k_max 13
_diffrn_reflns_limit_k_min -12
_diffrn_reflns_limit_l_max 26
_diffrn_reflns_limit_l_min -26
_diffrn_reflns_number 42848
_diffrn_reflns_theta_full 27.99
_diffrn_reflns_theta_max 27.99
_diffrn_reflns_theta_min 2.84
_exptl_absorpt_coefficient_mu 4.704
_exptl_absorpt_correction_T_max 0.7342
_exptl_absorpt_correction_T_min 0.5388
_exptl_absorpt_correction_type multi-scan
_exptl_absorpt_process_details
;
R.H. Blessing, Acta Cryst. (1995), A51, 33-38
;
_exptl_crystal_colour colourless
_exptl_crystal_density_diffrn 1.736
_exptl_crystal_density_method 'not measured'
_exptl_crystal_description plate
_exptl_crystal_F_000 1280
_exptl_crystal_size_max 0.15
_exptl_crystal_size_mid 0.13
_exptl_crystal_size_min 0.07
_refine_diff_density_max 2.728
_refine_diff_density_min -2.054
_refine_diff_density_rms 0.202
_refine_ls_extinction_method none
_refine_ls_goodness_of_fit_ref 0.994
_refine_ls_hydrogen_treatment mixed
_refine_ls_matrix_type full
_refine_ls_number_parameters 319
_refine_ls_number_reflns 6035
_refine_ls_number_restraints 1
_refine_ls_restrained_S_all 0.994
_refine_ls_R_factor_all 0.0678
_refine_ls_R_factor_gt 0.0398
_refine_ls_shift/su_max 0.009
_refine_ls_shift/su_mean 0.000
_refine_ls_structure_factor_coef Fsqd
_refine_ls_weighting_details 'calc w=1/[\s^2^(Fo^2^)+(0.0352P)^2^+0.0000P] where P=(Fo^2^+2Fc^2^)/3'
_refine_ls_weighting_scheme calc
_refine_ls_wR_factor_gt 0.0762
_refine_ls_wR_factor_ref 0.0841
_reflns_number_gt 4237
_reflns_number_total 6035
_reflns_threshold_expression >2sigma(I)
_cod_data_source_file c3dt52269e.txt
_cod_data_source_block 2266
_cod_depositor_comments
;
The following automatic conversions were performed:

'_exptl_absorpt_correction_type' value 'Multi-Scan' changed to
'multi-scan' according to
/usr/data/users/saulius/automatic-downloads/current/RSC/lib/dictionaries/cif_core.dic
dictionary named 'cif_core.dic' version 2.4.2 from 2011-04-26.

Automatic conversion script
Id: cif_fix_values 2281 2013-09-26 08:29:07Z andrius 
;
_cod_original_sg_symbol_H-M 'P 21/c'
_cod_database_code 7028893

loop_
_symmetry_equiv_pos_as_xyz
'x, y, z'
'-x, y+1/2, -z+1/2'
'-x, -y, -z'
'x, -y-1/2, z-1/2'

loop_
_atom_site_label
_atom_site_type_symbol
_atom_site_fract_x
_atom_site_fract_y
_atom_site_fract_z
_atom_site_U_iso_or_equiv
_atom_site_adp_type
_atom_site_occupancy
_atom_site_symmetry_multiplicity
_atom_site_calc_flag
_atom_site_refinement_flags
C1 C 0.2032(3) 0.4229(5) 0.9316(2) 0.0212(9) Uani 1 1 d .
C2 C 0.2585(4) 0.4547(4) 1.0049(2) 0.0243(10) Uani 1 1 d .
C3 C 0.2096(4) 0.5473(5) 1.0417(2) 0.0314(12) Uani 1 1 d .
H3A H 0.1460 0.5917 1.0209 0.038 Uiso 1 1 calc R
C4 C 0.2536(4) 0.5752(5) 1.1091(2) 0.0321(11) Uani 1 1 d .
H4A H 0.2191 0.6373 1.1341 0.038 Uiso 1 1 calc R
C5 C 0.3469(4) 0.5124(5) 1.1392(2) 0.0325(12) Uani 1 1 d .
H5A H 0.3777 0.5327 1.1845 0.039 Uiso 1 1 calc R
C6 C 0.3956(4) 0.4200(5) 1.1035(2) 0.0321(11) Uani 1 1 d .
H6A H 0.4591 0.3755 1.1244 0.039 Uiso 1 1 calc R
C7 C 0.3509(4) 0.3922(4) 1.0363(2) 0.0269(11) Uani 1 1 d .
H7A H 0.3849 0.3288 1.0119 0.032 Uiso 1 1 calc R
C8 C 0.1581(4) 0.5460(4) 0.8958(2) 0.0241(10) Uani 1 1 d .
C9 C 0.0506(4) 0.5582(5) 0.8623(2) 0.0277(11) Uani 1 1 d .
H9A H 0.0008 0.4885 0.8617 0.033 Uiso 1 1 calc R
C10 C 0.0149(4) 0.6709(5) 0.8295(3) 0.0346(13) Uani 1 1 d .
H10A H -0.0586 0.6774 0.8066 0.042 Uiso 1 1 calc R
C11 C 0.0867(4) 0.7736(5) 0.8303(3) 0.0352(12) Uani 1 1 d .
H11A H 0.0628 0.8502 0.8074 0.042 Uiso 1 1 calc R
C12 C 0.1936(4) 0.7640(5) 0.8646(3) 0.0329(12) Uani 1 1 d .
H12A H 0.2429 0.8342 0.8658 0.040 Uiso 1 1 calc R
C13 C 0.2280(4) 0.6522(4) 0.8971(2) 0.0268(11) Uani 1 1 d .
H13A H 0.3010 0.6470 0.9209 0.032 Uiso 1 1 calc R
C14 C 0.1147(4) 0.3193(5) 0.9325(2) 0.0243(10) Uani 1 1 d .
C15 C 0.0760(4) 0.2817(5) 0.9922(2) 0.0288(11) Uani 1 1 d .
H15A H 0.1040 0.3217 1.0340 0.035 Uiso 1 1 calc R
C16 C -0.0034(4) 0.1860(5) 0.9919(3) 0.0326(12) Uani 1 1 d .
H16A H -0.0285 0.1611 1.0334 0.039 Uiso 1 1 calc R
C17 C -0.0457(4) 0.1275(5) 0.9319(3) 0.0321(12) Uani 1 1 d .
H17A H -0.0996 0.0622 0.9319 0.039 Uiso 1 1 calc R
C18 C -0.0092(4) 0.1642(5) 0.8721(3) 0.0309(12) Uani 1 1 d .
H18A H -0.0385 0.1242 0.8306 0.037 Uiso 1 1 calc R
C19 C 0.0693(4) 0.2586(4) 0.8717(2) 0.0264(11) Uani 1 1 d .
H19A H 0.0932 0.2831 0.8298 0.032 Uiso 1 1 calc R
C20 C 0.2786(5) 0.4993(5) 0.7621(3) 0.0395(13) Uani 1 1 d .
H20A H 0.3524 0.5359 0.7784 0.047 Uiso 1 1 calc R
H20B H 0.2215 0.5634 0.7687 0.047 Uiso 1 1 calc R
C21 C 0.2721(4) 0.4674(5) 0.6892(3) 0.0361(13) Uani 1 1 d .
H21A H 0.2812 0.5350 0.6586 0.043 Uiso 1 1 calc R
C22 C 0.2547(5) 0.3533(6) 0.6628(3) 0.0439(14) Uani 1 1 d .
H22B H 0.2451 0.2830 0.6915 0.053 Uiso 1 1 calc R
H22A H 0.2517 0.3412 0.6150 0.053 Uiso 1 1 calc R
C23 C 0.4555(4) -0.0358(5) 0.8819(2) 0.0311(12) Uani 1 1 d .
C24 C 0.5266(4) 0.1918(5) 0.9497(2) 0.0295(11) Uani 1 1 d .
C25 C 0.3055(4) 0.0796(5) 0.9594(2) 0.0275(10) Uani 1 1 d .
C26 C 0.2625(4) 0.0826(5) 0.8123(2) 0.0273(10) Uani 1 1 d U
C27 C 0.4752(4) 0.1959(5) 0.8059(2) 0.0290(11) Uani 1 1 d .
O1 O 0.2614(3) 0.3866(3) 0.80038(16) 0.0282(8) Uani 1 1 d .
O2 O 0.4905(3) -0.1367(4) 0.8830(2) 0.0430(9) Uani 1 1 d .
O3 O 0.6053(3) 0.2169(4) 0.98476(19) 0.0452(10) Uani 1 1 d .
O4 O 0.2599(3) 0.0402(3) 1.00189(19) 0.0408(9) Uani 1 1 d .
O5 O 0.1940(3) 0.0460(3) 0.77220(17) 0.0379(9) Uani 1 1 d .
O6 O 0.5237(3) 0.2254(4) 0.76256(18) 0.0416(9) Uani 1 1 d .
P P 0.31266(10) 0.35990(12) 0.87897(6) 0.0226(3) Uani 1 1 d .
H23 H 0.390(3) 0.456(4) 0.890(2) 0.027 Uiso 1 1 d .
W W 0.390690(14) 0.139924(18) 0.882959(9) 0.02294(8) Uani 1 1 d U

loop_
_atom_site_aniso_label
_atom_site_aniso_U_11
_atom_site_aniso_U_22
_atom_site_aniso_U_33
_atom_site_aniso_U_23
_atom_site_aniso_U_13
_atom_site_aniso_U_12
C1 0.022(2) 0.021(2) 0.020(2) -0.001(2) 0.0015(18) -0.0010(19)
C2 0.023(2) 0.024(3) 0.026(2) 0.001(2) 0.0029(19) -0.0047(19)
C3 0.032(3) 0.033(3) 0.029(3) 0.001(2) 0.002(2) 0.004(2)
C4 0.038(3) 0.029(3) 0.029(3) -0.005(2) 0.003(2) 0.001(2)
C5 0.041(3) 0.029(3) 0.025(3) -0.004(2) -0.001(2) -0.006(2)
C6 0.035(3) 0.029(3) 0.030(3) 0.002(2) -0.005(2) 0.000(2)
C7 0.027(3) 0.025(3) 0.028(3) -0.003(2) 0.001(2) 0.0015(19)
C8 0.026(2) 0.022(3) 0.025(2) 0.001(2) 0.0006(19) 0.0009(19)
C9 0.025(2) 0.024(3) 0.033(3) -0.003(2) 0.001(2) -0.004(2)
C10 0.031(3) 0.030(3) 0.040(3) -0.003(2) -0.006(2) 0.002(2)
C11 0.047(3) 0.022(3) 0.034(3) 0.002(2) -0.003(2) 0.005(2)
C12 0.033(3) 0.027(3) 0.037(3) 0.002(2) 0.001(2) -0.005(2)
C13 0.022(2) 0.024(3) 0.032(3) -0.003(2) -0.004(2) 0.000(2)
C14 0.021(2) 0.023(3) 0.028(3) 0.001(2) 0.0009(19) 0.0018(19)
C15 0.027(3) 0.030(3) 0.030(3) -0.002(2) 0.002(2) 0.001(2)
C16 0.032(3) 0.030(3) 0.038(3) 0.007(2) 0.013(2) 0.000(2)
C17 0.023(3) 0.028(3) 0.046(3) 0.002(2) 0.006(2) -0.004(2)
C18 0.028(3) 0.027(3) 0.036(3) -0.005(2) 0.001(2) -0.007(2)
C19 0.026(2) 0.025(3) 0.029(3) 0.001(2) 0.006(2) 0.001(2)
C20 0.056(4) 0.031(3) 0.033(3) 0.006(3) 0.010(3) -0.005(3)
C21 0.038(3) 0.042(4) 0.029(3) 0.009(3) 0.007(2) 0.002(2)
C22 0.054(4) 0.049(4) 0.030(3) 0.006(3) 0.007(3) -0.006(3)
C23 0.028(3) 0.035(3) 0.031(3) 0.001(2) 0.006(2) 0.000(2)
C24 0.028(3) 0.031(3) 0.029(3) 0.001(2) 0.002(2) 0.002(2)
C25 0.029(3) 0.022(3) 0.030(3) -0.003(2) -0.001(2) 0.005(2)
C26 0.028(2) 0.025(3) 0.028(2) 0.006(2) 0.0017(16) 0.000(2)
C27 0.032(3) 0.027(3) 0.026(3) -0.002(2) 0.000(2) 0.004(2)
O1 0.0330(19) 0.027(2) 0.0246(17) 0.0038(14) 0.0036(14) -0.0025(14)
O2 0.043(2) 0.031(2) 0.056(3) 0.0028(19) 0.0148(19) 0.0090(18)
O3 0.039(2) 0.051(3) 0.042(2) -0.0013(19) -0.0082(18) -0.0073(19)
O4 0.048(2) 0.038(2) 0.040(2) 0.0072(18) 0.0203(18) 0.0025(17)
O5 0.037(2) 0.036(2) 0.037(2) 0.0008(17) -0.0094(16) -0.0003(16)
O6 0.044(2) 0.048(3) 0.036(2) 0.0029(18) 0.0174(18) -0.0031(18)
P 0.0224(6) 0.0230(6) 0.0225(6) 0.0019(5) 0.0031(5) -0.0012(5)
W 0.02233(11) 0.02302(12) 0.02334(11) 0.00046(9) 0.00251(7) 0.00072(8)

loop_
_atom_type_symbol
_atom_type_description
_atom_type_scat_dispersion_real
_atom_type_scat_dispersion_imag
_atom_type_scat_source
C C 0.0033 0.0016 'International Tables Vol C Tables 4.2.6.8 and 6.1.1.4'
H H 0.0000 0.0000 'International Tables Vol C Tables 4.2.6.8 and 6.1.1.4'
O O 0.0106 0.0060 'International Tables Vol C Tables 4.2.6.8 and 6.1.1.4'
P P 0.1023 0.0942 'International Tables Vol C Tables 4.2.6.8 and 6.1.1.4'
W W -0.8490 6.8722 'International Tables Vol C Tables 4.2.6.8 and 6.1.1.4'

loop_
_geom_angle_atom_site_label_1
_geom_angle_atom_site_label_2
_geom_angle_atom_site_label_3
_geom_angle
C14 C1 C8 113.3(4)
C14 C1 C2 111.1(4)
C8 C1 C2 109.4(4)
C14 C1 P 107.4(3)
C8 C1 P 105.7(3)
C2 C1 P 109.7(3)
C7 C2 C3 118.4(4)
C7 C2 C1 123.1(4)
C3 C2 C1 118.5(4)
C2 C3 C4 120.6(5)
C2 C3 H3A 119.7
C4 C3 H3A 119.7
C5 C4 C3 119.9(5)
C5 C4 H4A 120.0
C3 C4 H4A 120.0
C4 C5 C6 120.1(5)
C4 C5 H5A 120.0
C6 C5 H5A 120.0
C5 C6 C7 119.6(5)
C5 C6 H6A 120.2
C7 C6 H6A 120.2
C2 C7 C6 121.4(5)
C2 C7 H7A 119.3
C6 C7 H7A 119.3
C9 C8 C13 117.7(4)
C9 C8 C1 123.4(4)
C13 C8 C1 118.9(4)
C8 C9 C10 121.0(4)
C8 C9 H9A 119.5
C10 C9 H9A 119.5
C11 C10 C9 120.1(5)
C11 C10 H10A 120.0
C9 C10 H10A 120.0
C10 C11 C12 119.6(5)
C10 C11 H11A 120.2
C12 C11 H11A 120.2
C13 C12 C11 119.9(5)
C13 C12 H12A 120.1
C11 C12 H12A 120.1
C12 C13 C8 121.7(4)
C12 C13 H13A 119.2
C8 C13 H13A 119.2
C15 C14 C19 117.4(4)
C15 C14 C1 122.0(4)
C19 C14 C1 120.6(4)
C14 C15 C16 121.0(5)
C14 C15 H15A 119.5
C16 C15 H15A 119.5
C17 C16 C15 120.5(5)
C17 C16 H16A 119.7
C15 C16 H16A 119.7
C18 C17 C16 119.4(5)
C18 C17 H17A 120.3
C16 C17 H17A 120.3
C17 C18 C19 120.7(5)
C17 C18 H18A 119.7
C19 C18 H18A 119.7
C18 C19 C14 121.0(4)
C18 C19 H19A 119.5
C14 C19 H19A 119.5
O1 C20 C21 109.6(4)
O1 C20 H20A 109.7
C21 C20 H20A 109.7
O1 C20 H20B 109.7
C21 C20 H20B 109.7
H20A C20 H20B 108.2
C22 C21 C20 125.6(5)
C22 C21 H21A 117.2
C20 C21 H21A 117.2
C21 C22 H22B 120.0
C21 C22 H22A 120.0
H22B C22 H22A 120.0
O2 C23 W 177.8(4)
O3 C24 W 176.4(4)
O4 C25 W 176.7(4)
O5 C26 W 176.8(4)
O6 C27 W 178.8(4)
C20 O1 P 125.8(3)
O1 P C1 104.83(18)
O1 P W 106.66(13)
C1 P W 126.30(15)
O1 P H23 101.2(17)
C1 P H23 99.6(17)
W P H23 115.2(18)
C23 W C27 91.20(19)
C23 W C26 89.2(2)
C27 W C26 89.30(19)
C23 W C25 87.71(19)
C27 W C25 178.70(19)
C26 W C25 89.99(18)
C23 W C24 88.2(2)
C27 W C24 87.80(19)
C26 W C24 176.03(18)
C25 W C24 92.87(18)
C23 W P 177.38(14)
C27 W P 86.31(14)
C26 W P 89.99(14)
C25 W P 94.78(14)
C24 W P 92.51(15)

loop_
_geom_bond_atom_site_label_1
_geom_bond_atom_site_label_2
_geom_bond_distance
C1 C14 1.534(6)
C1 C8 1.542(6)
C1 C2 1.552(6)
C1 P 1.915(4)
C2 C7 1.378(6)
C2 C3 1.396(6)
C3 C4 1.401(7)
C3 H3A 0.9500
C4 C5 1.378(7)
C4 H4A 0.9500
C5 C6 1.380(7)
C5 H5A 0.9500
C6 C7 1.399(6)
C6 H6A 0.9500
C7 H7A 0.9500
C8 C9 1.391(6)
C8 C13 1.403(6)
C9 C10 1.394(7)
C9 H9A 0.9500
C10 C11 1.389(7)
C10 H10A 0.9500
C11 C12 1.389(7)
C11 H11A 0.9500
C12 C13 1.378(7)
C12 H12A 0.9500
C13 H13A 0.9500
C14 C15 1.386(6)
C14 C19 1.409(6)
C15 C16 1.394(7)
C15 H15A 0.9500
C16 C17 1.375(7)
C16 H16A 0.9500
C17 C18 1.374(7)
C17 H17A 0.9500
C18 C19 1.378(6)
C18 H18A 0.9500
C19 H19A 0.9500
C20 O1 1.438(6)
C20 C21 1.474(7)
C20 H20A 0.9900
C20 H20B 0.9900
C21 C22 1.314(7)
C21 H21A 0.9500
C22 H22B 0.9500
C22 H22A 0.9500
C23 O2 1.143(6)
C23 W 2.011(6)
C24 O3 1.137(6)
C24 W 2.048(5)
C25 O4 1.144(5)
C25 W 2.045(5)
C26 O5 1.139(6)
C26 W 2.043(5)
C27 O6 1.147(5)
C27 W 2.035(5)
O1 P 1.622(3)
P W 2.4993(13)
P H23 1.38(4)

loop_
_geom_torsion_atom_site_label_1
_geom_torsion_atom_site_label_2
_geom_torsion_atom_site_label_3
_geom_torsion_atom_site_label_4
_geom_torsion
C14 C1 C2 C7 89.3(5)
C8 C1 C2 C7 -144.9(4)
P C1 C2 C7 -29.4(5)
C14 C1 C2 C3 -88.0(5)
C8 C1 C2 C3 37.9(5)
P C1 C2 C3 153.4(4)
C7 C2 C3 C4 -0.2(7)
C1 C2 C3 C4 177.1(4)
C2 C3 C4 C5 1.0(8)
C3 C4 C5 C6 -1.5(8)
C4 C5 C6 C7 1.2(8)
C3 C2 C7 C6 -0.1(7)
C1 C2 C7 C6 -177.3(4)
C5 C6 C7 C2 -0.4(7)
C14 C1 C8 C9 -5.5(6)
C2 C1 C8 C9 -130.1(4)
P C1 C8 C9 111.9(4)
C14 C1 C8 C13 174.2(4)
C2 C1 C8 C13 49.6(5)
P C1 C8 C13 -68.5(5)
C13 C8 C9 C10 1.7(7)
C1 C8 C9 C10 -178.6(4)
C8 C9 C10 C11 -0.4(7)
C9 C10 C11 C12 -0.8(8)
C10 C11 C12 C13 0.6(8)
C11 C12 C13 C8 0.8(7)
C9 C8 C13 C12 -1.9(7)
C1 C8 C13 C12 178.4(4)
C8 C1 C14 C15 -111.2(5)
C2 C1 C14 C15 12.4(6)
P C1 C14 C15 132.4(4)
C8 C1 C14 C19 68.6(5)
C2 C1 C14 C19 -167.7(4)
P C1 C14 C19 -47.8(5)
C19 C14 C15 C16 1.0(7)
C1 C14 C15 C16 -179.1(4)
C14 C15 C16 C17 -0.5(8)
C15 C16 C17 C18 -0.2(8)
C16 C17 C18 C19 0.2(7)
C17 C18 C19 C14 0.4(7)
C15 C14 C19 C18 -1.0(7)
C1 C14 C19 C18 179.2(4)
O1 C20 C21 C22 -0.9(8)
C21 C20 O1 P 150.9(4)
C20 O1 P C1 90.9(4)
C20 O1 P W -133.2(4)
C14 C1 P O1 82.3(3)
C8 C1 P O1 -38.9(3)
C2 C1 P O1 -156.8(3)
C14 C1 P W -41.9(3)
C8 C1 P W -163.2(2)
C2 C1 P W 79.0(3)
O2 C23 W C27 178(100)
O2 C23 W C26 -93(13)
O2 C23 W C25 -3(13)
O2 C23 W C24 90(13)
O2 C23 W P -165(10)
O6 C27 W C23 -3(22)
O6 C27 W C26 -92(22)
O6 C27 W C25 -35(26)
O6 C27 W C24 85(22)
O6 C27 W P 178(100)
O5 C26 W C23 -18(8)
O5 C26 W C27 73(8)
O5 C26 W C25 -106(8)
O5 C26 W C24 30(9)
O5 C26 W P 159(8)
O4 C25 W C23 -2(7)
O4 C25 W C27 30(13)
O4 C25 W C26 87(7)
O4 C25 W C24 -91(7)
O4 C25 W P 177(100)
O3 C24 W C23 40(7)
O3 C24 W C27 -51(7)
O3 C24 W C26 -9(9)
O3 C24 W C25 127(7)
O3 C24 W P -138(7)
O1 P W C23 35(3)
C1 P W C23 158(3)
O1 P W C27 52.49(19)
C1 P W C27 175.9(2)
O1 P W C26 -36.81(18)
C1 P W C26 86.6(2)
O1 P W C25 -126.79(18)
C1 P W C25 -3.3(2)
O1 P W C24 140.12(18)
C1 P W C24 -96.4(2)
